data_1531899
loop_
_publ_author_name
'Millet, P.'
'Sabadie, L.'
'Galy, J.'
'Trombe, J.C.'

_publ_section_title
;
 Hydrothermal synthesis and structure of the first tin(II) squarate Sn2 O
 (C4 O4) (H2 O) - comparison with Sn2 (Sn2 O2 F4)
;
_journal_name_full 'Journal of Solid State Chemistry'
_journal_page_first 49
_journal_page_last 53
_journal_volume 173
_journal_year 2003
_chemical_formula_sum 'C4 H2 O6 Sn2'
_chemical_name_systematic 'Sn2 O (C4 O4) (H2 O)'
_space_group_IT_number 12
_symmetry_space_group_name_Hall '-C 2y'
_symmetry_space_group_name_H-M 'C 1 2/m 1'
_cell_angle_alpha 90
_cell_angle_beta 121.975
_cell_angle_gamma 90
_cell_formula_units_Z 4
_cell_length_a 12.738
_cell_length_b 7.9
_cell_length_c 8.349
_cell_volume 712.692
_citation_journal_id_ASTM JSSCBI
_cod_data_source_file Millet_JSSCBI_2003_1615.cif
_cod_data_source_block C4H2O6Sn2
_cod_original_cell_volume 712.6916
_cod_database_code 1531899

loop_
_symmetry_equiv_pos_as_xyz
x,y,z
-x,y,-z
-x,-y,-z
x,-y,z
x+1/2,y+1/2,z
-x+1/2,y+1/2,-z
-x+1/2,-y+1/2,-z
x+1/2,-y+1/2,z

loop_
_atom_site_label
_atom_site_type_symbol
_atom_site_fract_x
_atom_site_fract_y
_atom_site_fract_z
_atom_site_occupancy
_atom_site_U_iso_or_equiv
H1 H+1 0.1136 0.096 0.4619 1 0.0
O2 O-2 0.0772 0.2932 0.349 1 0.0
Sn1 Sn+2 0.19563 0 0.84429 1 0.0
Sn2 Sn+2 0.5 0.21021 0 1 0.0
C1 C+1 0.1844 0.4074 0.6798 1 0.0
C2 C+1 0.117 0.4073 0.4718 1 0.0
O4 O-2 0.3839 0 0.9522 1 0.0
O1 O-2 0.2265 0.2982 0.8083 1 0.0
O3 O-2 0.1524 0 0.54 1 0.0
